data_7220001
loop_
_publ_author_name
'Lin, Xiao-Ming'
'Ding, Yu-Jia'
'Liang, Shui-Mei'
'Ge, Si-Xiao'
'Wei, Lei-Ming'
'Xie, Ji-Qing'
'Zhang, Gang'
'Cai, Yue-Peng'

_publ_section_title
;
 Two series of Ln(iii)--Ag(i) heterometallic--organic frameworks
 constructed from isonicotinate and 2,2&#x2032;-biphenyldicarboxylate:
 synthesis, structure and photoluminescence properties
;
_journal_issue 20
_journal_name_full CrystEngComm
_journal_page_first 3800
_journal_paper_doi 10.1039/C5CE00478K
_journal_volume 17
_journal_year 2015
_chemical_formula_moiety 'C40 H32 Ag N2 O16 Tb2, 2(N0.50 O1.50), 2(H O0.50), 2(H O0.50)'
_chemical_formula_sum 'C40 H36 Ag N3 O21 Tb2'
_chemical_formula_weight 1320.43
_chemical_name_systematic
; 
 ? 
;
_space_group_IT_number 15
_symmetry_cell_setting monoclinic
_symmetry_space_group_name_Hall '-C 2yc'
_symmetry_space_group_name_H-M 'C 1 2/c 1'
_atom_sites_solution_hydrogens geom
_atom_sites_solution_primary direct
_atom_sites_solution_secondary difmap
_audit_creation_method SHELXL-97
_audit_update_record
;
2015-03-11 deposited with the CCDC.
2015-03-16 downloaded from the CCDC.
;
_cell_angle_alpha 90.00
_cell_angle_beta 102.618(3)
_cell_angle_gamma 90.00
_cell_formula_units_Z 4
_cell_length_a 23.738(5)
_cell_length_b 8.740(2)
_cell_length_c 23.966(5)
_cell_measurement_reflns_used 3286
_cell_measurement_temperature 293(2)
_cell_measurement_theta_max 27.85
_cell_measurement_theta_min 2.19
_cell_volume 4852.1(18)
_computing_structure_refinement 'SHELXL-97 (Sheldrick, 2008)'
_computing_structure_solution 'SHELXS-97 (Sheldrick, 2008)'
_diffrn_ambient_temperature 293(2)
_diffrn_measured_fraction_theta_full 0.991
_diffrn_measured_fraction_theta_max 0.991
_diffrn_measurement_device_type 'Bruker APEX-II CCD'
_diffrn_measurement_method '\f and \w scans'
_diffrn_radiation_monochromator graphite
_diffrn_radiation_source 'fine-focus sealed tube'
_diffrn_radiation_type MoK\a
_diffrn_radiation_wavelength 0.71073
_diffrn_reflns_av_R_equivalents 0.0366
_diffrn_reflns_av_sigmaI/netI 0.0470
_diffrn_reflns_limit_h_max 28
_diffrn_reflns_limit_h_min -22
_diffrn_reflns_limit_k_max 10
_diffrn_reflns_limit_k_min -10
_diffrn_reflns_limit_l_max 28
_diffrn_reflns_limit_l_min -27
_diffrn_reflns_number 11240
_diffrn_reflns_theta_full 25.20
_diffrn_reflns_theta_max 25.20
_diffrn_reflns_theta_min 1.74
_exptl_absorpt_coefficient_mu 3.362
_exptl_absorpt_correction_T_max 0.7298
_exptl_absorpt_correction_T_min 0.6325
_exptl_absorpt_correction_type multi-scan
_exptl_crystal_colour colorless
_exptl_crystal_density_diffrn 1.808
_exptl_crystal_density_method 'not measured'
_exptl_crystal_description block
_exptl_crystal_F_000 2568
_exptl_crystal_size_max 0.15
_exptl_crystal_size_mid 0.15
_exptl_crystal_size_min 0.10
_refine_diff_density_max 2.526
_refine_diff_density_min -0.951
_refine_diff_density_rms 0.218
_refine_ls_extinction_method none
_refine_ls_goodness_of_fit_ref 1.009
_refine_ls_hydrogen_treatment constr
_refine_ls_matrix_type full
_refine_ls_number_parameters 290
_refine_ls_number_reflns 4344
_refine_ls_number_restraints 10
_refine_ls_restrained_S_all 1.011
_refine_ls_R_factor_all 0.0698
_refine_ls_R_factor_gt 0.0531
_refine_ls_shift/su_max 0.000
_refine_ls_shift/su_mean 0.000
_refine_ls_structure_factor_coef Fsqd
_refine_ls_weighting_details 'calc w=1/[\s^2^(Fo^2^)+(0.1068P)^2^+56.2785P] where P=(Fo^2^+2Fc^2^)/3'
_refine_ls_weighting_scheme calc
_refine_ls_wR_factor_gt 0.1625
_refine_ls_wR_factor_ref 0.1782
_reflns_number_gt 3144
_reflns_number_total 4344
_reflns_threshold_expression >2sigma(I)
_cod_data_source_file c5ce00478k2.cif
_cod_data_source_block Tb
_cod_depositor_comments
;
The following automatic conversions were performed:

'_symmetry_cell_setting' value 'Monoclinic' changed to 'monoclinic'
according to
/usr/data/users/saulius/crontab/automatic-downloads/rss-feeds/RSC/lib/dictionaries/cif_core.dic
dictionary named 'cif_core.dic' version 2.4.2 from 2011-04-26.

Automatic conversion script
Id: cif_fix_values 3105 2015-03-04 15:46:00Z robertas 

 Adding full bibliography for 7219998--7220003.cif.
;
_cod_original_sg_symbol_H-M C2/c
_cod_database_code 7220001

loop_
_symmetry_equiv_pos_as_xyz
'x, y, z'
'-x, y, -z+1/2'
'x+1/2, y+1/2, z'
'-x+1/2, y+1/2, -z+1/2'
'-x, -y, -z'
'x, -y, z-1/2'
'-x+1/2, -y+1/2, -z'
'x+1/2, -y+1/2, z-1/2'

loop_
_atom_site_label
_atom_site_type_symbol
_atom_site_fract_x
_atom_site_fract_y
_atom_site_fract_z
_atom_site_U_iso_or_equiv
_atom_site_adp_type
_atom_site_occupancy
_atom_site_symmetry_multiplicity
_atom_site_calc_flag
_atom_site_refinement_flags
_atom_site_disorder_assembly
_atom_site_disorder_group
Tb1 Tb 0.271133(16) 0.50131(4) 0.021021(16) 0.0276(2) Uani 1 1 d . . .
Ag1 Ag 0.0000 0.53225(19) 0.2500 0.0712(4) Uani 1 2 d S . .
C1 C 0.1811(4) 0.4878(8) 0.0866(4) 0.0267(18) Uani 1 1 d . . .
C2 C 0.1413(4) 0.5034(8) 0.1275(4) 0.0301(19) Uani 1 1 d . . .
C3 C 0.1061(4) 0.6295(11) 0.1269(4) 0.044(2) Uani 1 1 d . . .
H3A H 0.1068 0.7088 0.1012 0.052 Uiso 1 1 calc R . .
C4 C 0.0702(4) 0.6371(12) 0.1646(4) 0.049(2) Uani 1 1 d . . .
H4A H 0.0478 0.7243 0.1648 0.059 Uiso 1 1 calc R . .
C5 C 0.1003(4) 0.4020(12) 0.2019(4) 0.044(2) Uani 1 1 d . . .
H5A H 0.0984 0.3240 0.2278 0.053 Uiso 1 1 calc R . .
C6 C 0.1376(4) 0.3871(11) 0.1663(4) 0.038(2) Uani 1 1 d . . .
H6A H 0.1604 0.3000 0.1679 0.046 Uiso 1 1 calc R . .
C7 C 0.2882(3) 0.7732(9) 0.1038(3) 0.0272(17) Uani 1 1 d . . .
C8 C 0.2928(4) 0.8956(9) 0.1470(3) 0.0288(18) Uani 1 1 d . . .
C9 C 0.2502(4) 0.9087(11) 0.1794(4) 0.045(2) Uani 1 1 d . . .
H9A H 0.2227 0.8323 0.1782 0.054 Uiso 1 1 calc R . .
C10 C 0.2499(6) 1.0386(15) 0.2133(4) 0.061(3) Uani 1 1 d . . .
H10A H 0.2219 1.0474 0.2348 0.073 Uiso 1 1 calc R . .
C11 C 0.2887(5) 1.1505(12) 0.2157(4) 0.059(3) Uani 1 1 d . . .
H11A H 0.2862 1.2376 0.2373 0.070 Uiso 1 1 calc R . .
C12 C 0.3329(5) 1.1376(10) 0.1859(4) 0.046(2) Uani 1 1 d . . .
H12A H 0.3610 1.2133 0.1893 0.056 Uiso 1 1 calc R . .
C13 C 0.3350(4) 1.0107(8) 0.1509(3) 0.0289(19) Uani 1 1 d . . .
C14 C 0.3823(4) 0.9925(8) 0.1196(4) 0.0285(18) Uani 1 1 d . . .
C15 C 0.4203(4) 0.8690(10) 0.1321(4) 0.041(2) Uani 1 1 d . . .
H15A H 0.4153 0.7975 0.1594 0.049 Uiso 1 1 calc R . .
C16 C 0.4651(4) 0.8519(11) 0.1047(4) 0.047(2) Uani 1 1 d . . .
H16A H 0.4904 0.7696 0.1131 0.056 Uiso 1 1 calc R . .
C17 C 0.4717(4) 0.9591(14) 0.0645(5) 0.056(3) Uani 1 1 d . . .
H17A H 0.5014 0.9464 0.0452 0.067 Uiso 1 1 calc R . .
C18 C 0.4360(4) 1.0849(12) 0.0518(4) 0.044(2) Uani 1 1 d . . .
H18A H 0.4425 1.1576 0.0256 0.053 Uiso 1 1 calc R . .
C19 C 0.3898(3) 1.1010(10) 0.0793(3) 0.0312(18) Uani 1 1 d . . .
C20 C 0.3470(3) 1.2246(9) 0.0614(3) 0.0265(17) Uani 1 1 d . . .
N1 N 0.0662(3) 0.5246(10) 0.2010(4) 0.046(2) Uani 1 1 d . . .
O1 O 0.1778(2) 0.5861(7) 0.0477(2) 0.0337(13) Uani 1 1 d . . .
O2 O 0.2177(2) 0.3833(6) 0.0939(2) 0.0330(13) Uani 1 1 d . . .
O3 O 0.2718(2) 0.8093(6) 0.0521(2) 0.0285(12) Uani 1 1 d . . .
O4 O 0.2980(3) 0.6364(7) 0.1177(2) 0.0366(13) Uani 1 1 d . . .
O5 O 0.3612(2) 1.3616(7) 0.0720(3) 0.0405(14) Uani 1 1 d . . .
O6 O 0.2970(2) 1.1892(6) 0.0357(2) 0.0281(12) Uani 1 1 d . . .
O1W O 0.3096(2) 0.4085(7) -0.0608(2) 0.0357(13) Uiso 1 1 d . . .
H1WA H 0.2992 0.3199 -0.0683 0.053 Uiso 1 1 d R . .
H1WB H 0.3463 0.4129 -0.0524 0.043 Uiso 1 1 d R . .
O2W O 0.3593(2) 0.6501(7) 0.0119(2) 0.0391(14) Uiso 1 1 d . . .
H2WA H 0.3496 0.7297 -0.0056 0.059 Uiso 1 1 d R . .
H2WB H 0.3797 0.5965 -0.0058 0.047 Uiso 1 1 d R . .
N2 N 0.5266(12) 0.508(3) 0.0395(12) 0.165(12) Uiso 0.50 1 d PDU . 1
O7 O 0.5708(11) 0.560(4) 0.0664(11) 0.151(9) Uiso 0.50 1 d PDU A 1
O8 O 0.4854(14) 0.490(4) 0.0635(15) 0.198(15) Uiso 0.50 1 d PDU . 1
O9 O 0.5212(14) 0.464(4) -0.0072(11) 0.192(14) Uiso 0.50 1 d PDU . 1
O3W O 0.1275(6) 1.0540(18) 0.2771(6) 0.054(3) Uiso 0.50 1 d P . .
H3WA H 0.1429 0.9917 0.2577 0.065 Uiso 0.50 1 d PR . .
H3WB H 0.0971 1.0137 0.2841 0.065 Uiso 0.50 1 d PR . .
O4W O -0.0438(11) 0.913(3) 0.1673(10) 0.134(9) Uiso 0.50 1 d P . .
H4WA H -0.0179 0.9733 0.1606 0.161 Uiso 0.50 1 d PR . .
H4WB H -0.0293 0.8313 0.1834 0.161 Uiso 0.50 1 d PR . .

loop_
_atom_site_aniso_label
_atom_site_aniso_U_11
_atom_site_aniso_U_22
_atom_site_aniso_U_33
_atom_site_aniso_U_23
_atom_site_aniso_U_13
_atom_site_aniso_U_12
Tb1 0.0321(3) 0.0253(3) 0.0283(3) 0.00083(15) 0.01297(19) 0.00158(15)
Ag1 0.0525(7) 0.1131(12) 0.0638(8) 0.000 0.0472(7) 0.000
C1 0.030(4) 0.027(5) 0.027(4) -0.007(3) 0.016(3) -0.002(3)
C2 0.036(5) 0.032(5) 0.027(4) -0.004(3) 0.018(4) -0.007(3)
C3 0.040(5) 0.049(6) 0.051(6) 0.009(5) 0.030(4) 0.011(4)
C4 0.049(6) 0.047(6) 0.062(6) 0.000(5) 0.033(5) 0.004(5)
C5 0.043(5) 0.059(7) 0.040(5) 0.007(5) 0.027(4) -0.004(5)
C6 0.049(5) 0.038(5) 0.034(5) 0.005(4) 0.023(4) 0.001(4)
C7 0.027(4) 0.032(5) 0.026(4) -0.001(3) 0.012(3) -0.004(3)
C8 0.049(5) 0.026(4) 0.011(4) 0.004(3) 0.009(3) 0.007(4)
C9 0.064(6) 0.047(6) 0.033(5) 0.007(4) 0.029(4) 0.010(5)
C10 0.093(9) 0.064(8) 0.037(6) 0.002(5) 0.041(6) 0.008(7)
C11 0.111(9) 0.043(6) 0.027(5) -0.009(4) 0.025(5) 0.020(6)
C12 0.071(7) 0.027(5) 0.038(5) -0.007(4) 0.005(5) -0.001(5)
C13 0.042(5) 0.024(5) 0.019(4) -0.002(3) 0.003(3) 0.005(3)
C14 0.030(4) 0.022(4) 0.030(4) -0.004(3) 0.001(3) 0.000(3)
C15 0.052(5) 0.029(5) 0.036(5) -0.002(4) -0.004(4) 0.007(4)
C16 0.040(5) 0.036(6) 0.058(6) 0.000(5) -0.002(4) 0.017(4)
C17 0.027(5) 0.062(7) 0.082(8) -0.005(6) 0.019(5) 0.012(5)
C18 0.034(5) 0.048(6) 0.052(6) 0.008(5) 0.013(4) 0.005(4)
C19 0.024(4) 0.032(5) 0.033(4) -0.002(4) -0.003(3) 0.003(3)
C20 0.032(4) 0.024(4) 0.026(4) 0.004(3) 0.013(3) 0.005(3)
N1 0.035(4) 0.071(6) 0.038(5) -0.006(4) 0.021(4) -0.010(4)
O1 0.041(3) 0.033(3) 0.033(3) 0.006(3) 0.021(3) 0.004(3)
O2 0.038(3) 0.029(3) 0.038(3) 0.004(2) 0.021(3) 0.001(3)
O3 0.041(3) 0.028(3) 0.016(3) 0.001(2) 0.006(2) 0.000(2)
O4 0.053(4) 0.026(3) 0.030(3) 0.001(2) 0.007(3) -0.004(3)
O5 0.038(3) 0.029(4) 0.051(4) -0.001(3) 0.004(3) 0.000(3)
O6 0.027(3) 0.029(3) 0.027(3) 0.005(2) 0.005(2) 0.003(2)

loop_
_atom_type_symbol
_atom_type_description
_atom_type_scat_dispersion_real
_atom_type_scat_dispersion_imag
_atom_type_scat_source
C C 0.0033 0.0016 'International Tables Vol C Tables 4.2.6.8 and 6.1.1.4'
H H 0.0000 0.0000 'International Tables Vol C Tables 4.2.6.8 and 6.1.1.4'
Ag Ag -0.8971 1.1015 'International Tables Vol C Tables 4.2.6.8 and 6.1.1.4'
N N 0.0061 0.0033 'International Tables Vol C Tables 4.2.6.8 and 6.1.1.4'
Tb Tb -0.1723 4.1537 'International Tables Vol C Tables 4.2.6.8 and 6.1.1.4'
O O 0.0106 0.0060 'International Tables Vol C Tables 4.2.6.8 and 6.1.1.4'

loop_
_geom_angle_atom_site_label_1
_geom_angle_atom_site_label_2
_geom_angle_atom_site_label_3
_geom_angle
_geom_angle_site_symmetry_1
_geom_angle_site_symmetry_3
O3 Tb1 O1W 79.82(17) 7_565 .
O3 Tb1 O6 86.69(18) 7_565 7_565
O1W Tb1 O6 70.00(18) . 7_565
O3 Tb1 O2W 79.27(18) 7_565 .
O1W Tb1 O2W 69.01(19) . .
O6 Tb1 O2W 138.35(17) 7_565 .
O3 Tb1 O5 147.32(18) 7_565 1_545
O1W Tb1 O5 78.76(19) . 1_545
O6 Tb1 O5 108.53(18) 7_565 1_545
O2W Tb1 O5 70.13(19) . 1_545
O3 Tb1 O1 74.66(17) 7_565 .
O1W Tb1 O1 141.86(19) . .
O6 Tb1 O1 80.57(18) 7_565 .
O2W Tb1 O1 131.15(19) . .
O5 Tb1 O1 135.11(19) 1_545 .
O3 Tb1 O4 108.50(17) 7_565 .
O1W Tb1 O4 143.94(19) . .
O6 Tb1 O4 143.46(17) 7_565 .
O2W Tb1 O4 78.02(19) . .
O5 Tb1 O4 76.62(19) 1_545 .
O1 Tb1 O4 72.31(19) . .
O3 Tb1 O2 124.07(17) 7_565 .
O1W Tb1 O2 136.46(19) . .
O6 Tb1 O2 75.40(17) 7_565 .
O2W Tb1 O2 143.67(19) . .
O5 Tb1 O2 88.23(19) 1_545 .
O1 Tb1 O2 50.56(17) . .
O4 Tb1 O2 68.53(18) . .
O3 Tb1 O3 61.31(18) 7_565 .
O1W Tb1 O3 123.09(17) . .
O6 Tb1 O3 138.70(16) 7_565 .
O2W Tb1 O3 64.43(17) . .
O5 Tb1 O3 112.41(17) 1_545 .
O1 Tb1 O3 66.86(17) . .
O4 Tb1 O3 47.65(16) . .
O2 Tb1 O3 100.33(16) . .
O3 Tb1 O6 142.07(16) 7_565 1_545
O1W Tb1 O6 70.86(17) . 1_545
O6 Tb1 O6 61.22(19) 7_565 1_545
O2W Tb1 O6 110.55(17) . 1_545
O5 Tb1 O6 48.02(17) 1_545 1_545
O1 Tb1 O6 115.49(16) . 1_545
O4 Tb1 O6 109.37(17) . 1_545
O2 Tb1 O6 69.69(16) . 1_545
O3 Tb1 O6 156.46(15) . 1_545
O3 Tb1 C1 99.9(2) 7_565 .
O1W Tb1 C1 148.7(2) . .
O6 Tb1 C1 78.71(19) 7_565 .
O2W Tb1 C1 142.1(2) . .
O5 Tb1 C1 111.2(2) 1_545 .
O1 Tb1 C1 25.5(2) . .
O4 Tb1 C1 66.2(2) . .
O2 Tb1 C1 25.24(19) . .
O3 Tb1 C1 81.81(18) . .
O6 Tb1 C1 93.36(18) 1_545 .
N1 Ag1 N1 176.5(5) . 2
O2 C1 O1 122.2(7) . .
O2 C1 C2 119.4(7) . .
O1 C1 C2 118.3(7) . .
O2 C1 Tb1 62.3(4) . .
O1 C1 Tb1 60.5(4) . .
C2 C1 Tb1 169.2(5) . .
C3 C2 C6 117.5(8) . .
C3 C2 C1 121.9(7) . .
C6 C2 C1 120.5(7) . .
C4 C3 C2 119.5(9) . .
C4 C3 H3A 120.2 . .
C2 C3 H3A 120.2 . .
N1 C4 C3 122.6(9) . .
N1 C4 H4A 118.7 . .
C3 C4 H4A 118.7 . .
N1 C5 C6 122.6(9) . .
N1 C5 H5A 118.7 . .
C6 C5 H5A 118.7 . .
C5 C6 C2 119.5(9) . .
C5 C6 H6A 120.2 . .
C2 C6 H6A 120.2 . .
O4 C7 O3 120.2(7) . .
O4 C7 C8 121.8(7) . .
O3 C7 C8 118.0(7) . .
C9 C8 C13 119.4(8) . .
C9 C8 C7 119.7(8) . .
C13 C8 C7 120.4(7) . .
C10 C9 C8 118.8(10) . .
C10 C9 H9A 120.6 . .
C8 C9 H9A 120.6 . .
C11 C10 C9 122.0(10) . .
C11 C10 H10A 119.0 . .
C9 C10 H10A 119.0 . .
C10 C11 C12 120.4(9) . .
C10 C11 H11A 119.8 . .
C12 C11 H11A 119.8 . .
C13 C12 C11 119.9(10) . .
C13 C12 H12A 120.0 . .
C11 C12 H12A 120.0 . .
C12 C13 C8 119.3(8) . .
C12 C13 C14 121.1(8) . .
C8 C13 C14 119.6(7) . .
C19 C14 C15 120.0(8) . .
C19 C14 C13 120.1(7) . .
C15 C14 C13 119.9(8) . .
C16 C15 C14 120.8(9) . .
C16 C15 H15A 119.6 . .
C14 C15 H15A 119.6 . .
C15 C16 C17 118.6(8) . .
C15 C16 H16A 120.7 . .
C17 C16 H16A 120.7 . .
C16 C17 C18 122.5(9) . .
C16 C17 H17A 118.7 . .
C18 C17 H17A 118.7 . .
C17 C18 C19 118.8(9) . .
C17 C18 H18A 120.6 . .
C19 C18 H18A 120.6 . .
C14 C19 C18 119.2(8) . .
C14 C19 C20 120.9(7) . .
C18 C19 C20 119.7(8) . .
O6 C20 O5 121.3(7) . .
O6 C20 C19 118.6(7) . .
O5 C20 C19 120.1(7) . .
C4 N1 C5 118.1(8) . .
C4 N1 Ag1 119.9(7) . .
C5 N1 Ag1 121.7(6) . .
C1 O1 Tb1 94.1(5) . .
C1 O2 Tb1 92.4(5) . .
C7 O3 Tb1 149.6(5) . 7_565
C7 O3 Tb1 90.2(4) . .
Tb1 O3 Tb1 118.69(18) 7_565 .
C7 O4 Tb1 101.9(5) . .
C20 O5 Tb1 101.6(5) . 1_565
C20 O6 Tb1 149.6(5) . 7_565
C20 O6 Tb1 88.8(4) . 1_565
Tb1 O6 Tb1 118.78(19) 7_565 1_565
Tb1 O1W H1WA 109.7 . .
Tb1 O1W H1WB 109.5 . .
H1WA O1W H1WB 109.8 . .
Tb1 O2W H2WA 109.7 . .
Tb1 O2W H2WB 109.5 . .
H2WA O2W H2WB 109.8 . .
O9 N2 O7 123(2) . .
O9 N2 O9 65(3) . 5_665
O7 N2 O9 146(4) . 5_665
O9 N2 O8 118(2) . .
O7 N2 O8 119(2) . .
O9 N2 O8 67(3) 5_665 .
N2 O8 O9 56(2) . 5_665
N2 O9 N2 115(3) . 5_665
N2 O9 O9 61(2) . 5_665
N2 O9 O9 54(2) 5_665 5_665
N2 O9 O8 144(3) . 5_665
N2 O9 O8 56(2) 5_665 5_665
O9 O9 O8 101(3) 5_665 5_665
H3WA O3W H3WB 109.1 . .
H4WA O4W H4WB 111.5 . .

loop_
_geom_bond_atom_site_label_1
_geom_bond_atom_site_label_2
_geom_bond_distance
_geom_bond_site_symmetry_2
Tb1 O3 2.464(5) 7_565
Tb1 O1W 2.475(5) .
Tb1 O6 2.505(5) 7_565
Tb1 O2W 2.515(6) .
Tb1 O5 2.532(6) 1_545
Tb1 O1 2.546(5) .
Tb1 O4 2.554(6) .
Tb1 O2 2.587(5) .
Tb1 O3 2.793(5) .
Tb1 O6 2.801(5) 1_545
Tb1 C1 2.918(8) .
Ag1 N1 2.159(8) .
Ag1 N1 2.159(7) 2
C1 O2 1.245(9) .
C1 O1 1.258(10) .
C1 C2 1.508(11) .
C2 C3 1.382(12) .
C2 C6 1.393(11) .
C3 C4 1.373(12) .
C3 H3A 0.9300 .
C4 N1 1.331(13) .
C4 H4A 0.9300 .
C5 N1 1.340(13) .
C5 C6 1.363(11) .
C5 H5A 0.9300 .
C6 H6A 0.9300 .
C7 O4 1.248(9) .
C7 O3 1.255(9) .
C7 C8 1.476(11) .
C8 C9 1.406(11) .
C8 C13 1.409(12) .
C9 C10 1.396(15) .
C9 H9A 0.9300 .
C10 C11 1.335(16) .
C10 H10A 0.9300 .
C11 C12 1.398(14) .
C11 H11A 0.9300 .
C12 C13 1.397(11) .
C12 H12A 0.9300 .
C13 C14 1.488(12) .
C14 C19 1.394(12) .
C14 C15 1.397(11) .
C15 C16 1.375(13) .
C15 H15A 0.9300 .
C16 C17 1.377(15) .
C16 H16A 0.9300 .
C17 C18 1.380(15) .
C17 H17A 0.9300 .
C18 C19 1.404(11) .
C18 H18A 0.9300 .
C19 C20 1.481(11) .
C20 O6 1.251(9) .
C20 O5 1.254(9) .
O3 Tb1 2.464(5) 7_565
O5 Tb1 2.532(6) 1_565
O6 Tb1 2.505(5) 7_565
O6 Tb1 2.801(5) 1_565
O1W H1WA 0.8201 .
O1W H1WB 0.8502 .
O2W H2WA 0.8199 .
O2W H2WB 0.8497 .
N2 O9 1.165(17) .
N2 O7 1.196(17) .
N2 O9 1.25(4) 5_665
N2 O8 1.247(17) .
O8 O9 1.38(5) 5_665
O9 N2 1.25(4) 5_665
O9 O9 1.30(6) 5_665
O9 O8 1.38(5) 5_665
O3W H3WA 0.8500 .
O3W H3WB 0.8502 .
O4W H4WA 0.8498 .
O4W H4WB 0.8501 .

loop_
_geom_torsion_atom_site_label_1
_geom_torsion_atom_site_label_2
_geom_torsion_atom_site_label_3
_geom_torsion_atom_site_label_4
_geom_torsion
_geom_torsion_site_symmetry_1
_geom_torsion_site_symmetry_4
O3 Tb1 C1 O2 164.3(5) 7_565 .
O1W Tb1 C1 O2 77.5(7) . .
O6 Tb1 C1 O2 79.7(5) 7_565 .
O2W Tb1 C1 O2 -110.5(5) . .
O5 Tb1 C1 O2 -26.0(5) 1_545 .
O1 Tb1 C1 O2 171.5(8) . .
O4 Tb1 C1 O2 -89.8(5) . .
O3 Tb1 C1 O2 -136.9(5) . .
O6 Tb1 C1 O2 19.9(5) 1_545 .
O3 Tb1 C1 O1 -7.2(5) 7_565 .
O1W Tb1 C1 O1 -93.9(6) . .
O6 Tb1 C1 O1 -91.8(5) 7_565 .
O2W Tb1 C1 O1 78.1(6) . .
O5 Tb1 C1 O1 162.6(4) 1_545 .
O4 Tb1 C1 O1 98.8(5) . .
O2 Tb1 C1 O1 -171.5(8) . .
O3 Tb1 C1 O1 51.6(5) . .
O6 Tb1 C1 O1 -151.5(5) 1_545 .
O3 Tb1 C1 C2 -94(3) 7_565 .
O1W Tb1 C1 C2 180(3) . .
O6 Tb1 C1 C2 -178(3) 7_565 .
O2W Tb1 C1 C2 -8(3) . .
O5 Tb1 C1 C2 76(3) 1_545 .
O1 Tb1 C1 C2 -86(3) . .
O4 Tb1 C1 C2 12(3) . .
O2 Tb1 C1 C2 102(3) . .
O3 Tb1 C1 C2 -35(3) . .
O6 Tb1 C1 C2 122(3) 1_545 .
O2 C1 C2 C3 170.0(8) . .
O1 C1 C2 C3 -6.8(13) . .
Tb1 C1 C2 C3 74(3) . .
O2 C1 C2 C6 -12.0(12) . .
O1 C1 C2 C6 171.2(8) . .
Tb1 C1 C2 C6 -108(3) . .
C6 C2 C3 C4 1.2(14) . .
C1 C2 C3 C4 179.2(9) . .
C2 C3 C4 N1 -2.3(16) . .
N1 C5 C6 C2 0.5(15) . .
C3 C2 C6 C5 -0.3(13) . .
C1 C2 C6 C5 -178.4(8) . .
O4 C7 C8 C9 -73.0(10) . .
O3 C7 C8 C9 104.0(9) . .
O4 C7 C8 C13 115.3(8) . .
O3 C7 C8 C13 -67.7(10) . .
C13 C8 C9 C10 2.0(13) . .
C7 C8 C9 C10 -169.9(9) . .
C8 C9 C10 C11 0.2(17) . .
C9 C10 C11 C12 -2.9(18) . .
C10 C11 C12 C13 3.4(16) . .
C11 C12 C13 C8 -1.2(13) . .
C11 C12 C13 C14 -178.7(8) . .
C9 C8 C13 C12 -1.4(12) . .
C7 C8 C13 C12 170.3(8) . .
C9 C8 C13 C14 176.1(8) . .
C7 C8 C13 C14 -12.1(11) . .
C12 C13 C14 C19 -61.3(11) . .
C8 C13 C14 C19 121.2(9) . .
C12 C13 C14 C15 116.6(9) . .
C8 C13 C14 C15 -60.9(11) . .
C19 C14 C15 C16 -0.6(13) . .
C13 C14 C15 C16 -178.5(8) . .
C14 C15 C16 C17 0.0(14) . .
C15 C16 C17 C18 1.6(17) . .
C16 C17 C18 C19 -2.6(17) . .
C15 C14 C19 C18 -0.4(12) . .
C13 C14 C19 C18 177.5(8) . .
C15 C14 C19 C20 174.3(8) . .
C13 C14 C19 C20 -7.8(12) . .
C17 C18 C19 C14 1.9(14) . .
C17 C18 C19 C20 -172.8(9) . .
C14 C19 C20 O6 -64.6(10) . .
C18 C19 C20 O6 110.1(9) . .
C14 C19 C20 O5 115.7(9) . .
C18 C19 C20 O5 -69.6(11) . .
C3 C4 N1 C5 2.5(15) . .
C3 C4 N1 Ag1 -171.2(8) . .
C6 C5 N1 C4 -1.5(14) . .
C6 C5 N1 Ag1 172.0(7) . .
N1 Ag1 N1 C4 150.5(8) 2 .
N1 Ag1 N1 C5 -22.9(8) 2 .
O2 C1 O1 Tb1 -9.0(8) . .
C2 C1 O1 Tb1 167.7(6) . .
O3 Tb1 O1 C1 172.6(5) 7_565 .
O1W Tb1 O1 C1 122.9(5) . .
O6 Tb1 O1 C1 83.5(5) 7_565 .
O2W Tb1 O1 C1 -127.1(5) . .
O5 Tb1 O1 C1 -23.3(6) 1_545 .
O4 Tb1 O1 C1 -71.7(5) . .
O2 Tb1 O1 C1 4.7(4) . .
O3 Tb1 O1 C1 -122.5(5) . .
O6 Tb1 O1 C1 31.8(5) 1_545 .
O1 C1 O2 Tb1 8.8(8) . .
C2 C1 O2 Tb1 -167.9(7) . .
O3 Tb1 O2 C1 -18.8(5) 7_565 .
O1W Tb1 O2 C1 -132.5(5) . .
O6 Tb1 O2 C1 -94.5(5) 7_565 .
O2W Tb1 O2 C1 103.9(5) . .
O5 Tb1 O2 C1 155.9(5) 1_545 .
O1 Tb1 O2 C1 -4.7(4) . .
O4 Tb1 O2 C1 79.5(5) . .
O3 Tb1 O2 C1 43.4(5) . .
O6 Tb1 O2 C1 -158.7(5) 1_545 .
O4 C7 O3 Tb1 164.8(6) . 7_565
C8 C7 O3 Tb1 -12.3(14) . 7_565
O4 C7 O3 Tb1 2.2(7) . .
C8 C7 O3 Tb1 -174.9(6) . .
O3 Tb1 O3 C7 170.0(5) 7_565 .
O1W Tb1 O3 C7 -136.6(4) . .
O6 Tb1 O3 C7 126.3(4) 7_565 .
O2W Tb1 O3 C7 -98.4(4) . .
O5 Tb1 O3 C7 -45.7(4) 1_545 .
O1 Tb1 O3 C7 85.4(4) . .
O4 Tb1 O3 C7 -1.3(4) . .
O2 Tb1 O3 C7 46.7(4) . .
O6 Tb1 O3 C7 -15.6(6) 1_545 .
C1 Tb1 O3 C7 63.9(4) . .
O3 Tb1 O3 Tb1 0.0 7_565 7_565
O1W Tb1 O3 Tb1 53.3(3) . 7_565
O6 Tb1 O3 Tb1 -43.7(4) 7_565 7_565
O2W Tb1 O3 Tb1 91.5(2) . 7_565
O5 Tb1 O3 Tb1 144.3(2) 1_545 7_565
O1 Tb1 O3 Tb1 -84.6(2) . 7_565
O4 Tb1 O3 Tb1 -171.3(3) . 7_565
O2 Tb1 O3 Tb1 -123.3(2) . 7_565
O6 Tb1 O3 Tb1 174.4(3) 1_545 7_565
C1 Tb1 O3 Tb1 -106.1(3) . 7_565
O3 C7 O4 Tb1 -2.5(8) . .
C8 C7 O4 Tb1 174.5(6) . .
O3 Tb1 O4 C7 -6.7(5) 7_565 .
O1W Tb1 O4 C7 91.5(5) . .
O6 Tb1 O4 C7 -117.2(5) 7_565 .
O2W Tb1 O4 C7 67.5(5) . .
O5 Tb1 O4 C7 139.6(5) 1_545 .
O1 Tb1 O4 C7 -73.2(5) . .
O2 Tb1 O4 C7 -127.0(5) . .
O3 Tb1 O4 C7 1.3(4) . .
O6 Tb1 O4 C7 175.3(4) 1_545 .
C1 Tb1 O4 C7 -99.7(5) . .
O6 C20 O5 Tb1 -5.2(8) . 1_565
C19 C20 O5 Tb1 174.5(6) . 1_565
O5 C20 O6 Tb1 160.8(6) . 7_565
C19 C20 O6 Tb1 -18.9(13) . 7_565
O5 C20 O6 Tb1 4.6(7) . 1_565
C19 C20 O6 Tb1 -175.1(6) . 1_565
O9 N2 O8 O9 -42(4) . 5_665
O7 N2 O8 O9 143(4) . 5_665
O7 N2 O9 N2 -142(4) . 5_665
O9 N2 O9 N2 0.003(6) 5_665 5_665
O8 N2 O9 N2 43(4) . 5_665
O7 N2 O9 O9 -142(4) . 5_665
O8 N2 O9 O9 43(4) . 5_665
O7 N2 O9 O8 -76(6) . 5_665
O9 N2 O9 O8 67(4) 5_665 5_665
O8 N2 O9 O8 109(5) . 5_665
